data_7157699
loop_
_publ_author_name
'Wei, Hao-Zhao'
'Li, Quan-Zhe'
'Wei, Yin'
'Shi, Min'

_publ_section_title
;
 Rapid construction of cyclopenta[<i>b</i>]naphthalene frameworks from
 propargylic alcohol tethered methylenecyclopropanes.
;
_journal_issue 37
_journal_name_full 'Organic &amp; biomolecular chemistry'
_journal_page_first 7396
_journal_page_last 7400
_journal_paper_doi 10.1039/d0ob01732a
_journal_volume 18
_journal_year 2020
_chemical_absolute_configuration ad
_chemical_formula_sum 'C26 H21 Cl'
_chemical_formula_weight 368.88
_space_group_crystal_system orthorhombic
_space_group_IT_number 33
_space_group_name_Hall 'P 2c -2n'
_space_group_name_H-M_alt 'P n a 21'
_atom_sites_solution_hydrogens geom
_audit_creation_method SHELXL-2013
_audit_update_record
;
2020-01-04 deposited with the CCDC.	2020-09-07 downloaded from the CCDC.
;
_cell_angle_alpha 90
_cell_angle_beta 90
_cell_angle_gamma 90
_cell_formula_units_Z 4
_cell_length_a 20.7442(6)
_cell_length_b 12.3960(3)
_cell_length_c 7.5295(2)
_cell_measurement_reflns_used 8640
_cell_measurement_temperature 293(2)
_cell_measurement_theta_max 54.360
_cell_measurement_theta_min 5.121
_cell_volume 1936.17(9)
_computing_cell_refinement 'Bruker SAINT'
_computing_data_collection 'Bruker APEX2'
_computing_data_reduction 'Bruker SAINT'
_computing_molecular_graphics 'Bruker SHELXTL'
_computing_publication_material 'Bruker SHELXTL'
_computing_structure_refinement 'SHELXL-2013 (Sheldrick, 2013)'
_computing_structure_solution 'SHELXS-97 (Sheldrick 2008)'
_diffrn_ambient_temperature 293(2)
_diffrn_measured_fraction_theta_full 0.994
_diffrn_measured_fraction_theta_max 0.995
_diffrn_measurement_device_type 'Bruker APEX-II CCD'
_diffrn_measurement_method '\f and \w scans'
_diffrn_radiation_type MoK\a
_diffrn_radiation_wavelength 0.71073
_diffrn_reflns_av_R_equivalents 0.0322
_diffrn_reflns_av_unetI/netI 0.0267
_diffrn_reflns_Laue_measured_fraction_full 0.994
_diffrn_reflns_Laue_measured_fraction_max 0.995
_diffrn_reflns_limit_h_max 25
_diffrn_reflns_limit_h_min -23
_diffrn_reflns_limit_k_max 15
_diffrn_reflns_limit_k_min -15
_diffrn_reflns_limit_l_max 8
_diffrn_reflns_limit_l_min -9
_diffrn_reflns_number 17403
_diffrn_reflns_point_group_measured_fraction_full 0.986
_diffrn_reflns_point_group_measured_fraction_max 0.983
_diffrn_reflns_theta_full 25.242
_diffrn_reflns_theta_max 25.976
_diffrn_reflns_theta_min 2.560
_exptl_absorpt_coefficient_mu 0.205
_exptl_absorpt_correction_T_max 0.7456
_exptl_absorpt_correction_T_min 0.6634
_exptl_absorpt_correction_type multi-scan
_exptl_absorpt_process_details sadabs
_exptl_crystal_colour colorless
_exptl_crystal_density_diffrn 1.265
_exptl_crystal_description prismatic
_exptl_crystal_F_000 776
_exptl_crystal_size_max 0.200
_exptl_crystal_size_mid 0.160
_exptl_crystal_size_min 0.130
_refine_diff_density_max 0.134
_refine_diff_density_min -0.129
_refine_diff_density_rms 0.025
_refine_ls_abs_structure_details
; 
 Flack x determined using 1369 quotients [(I+)-(I-)]/[(I+)+(I-)] 
 (Parsons and Flack (2004), Acta Cryst. A60, s61). 
;
_refine_ls_abs_structure_Flack 0.02(2)
_refine_ls_extinction_coef 0.020(5)
_refine_ls_extinction_expression Fc^*^=kFc[1+0.001xFc^2^\l^3^/sin(2\q)]^-1/4^
_refine_ls_extinction_method SHELXL
_refine_ls_goodness_of_fit_ref 1.038
_refine_ls_hydrogen_treatment constr
_refine_ls_matrix_type full
_refine_ls_number_parameters 246
_refine_ls_number_reflns 3732
_refine_ls_number_restraints 1
_refine_ls_restrained_S_all 1.038
_refine_ls_R_factor_all 0.0384
_refine_ls_R_factor_gt 0.0318
_refine_ls_shift/su_max 0.001
_refine_ls_shift/su_mean 0.000
_refine_ls_structure_factor_coef Fsqd
_refine_ls_weighting_details 'w=1/[\s^2^(Fo^2^)+(0.0502P)^2^+0.0996P] where P=(Fo^2^+2Fc^2^)/3'
_refine_ls_weighting_scheme calc
_refine_ls_wR_factor_gt 0.0795
_refine_ls_wR_factor_ref 0.0852
_reflns_Friedel_coverage 0.829
_reflns_Friedel_fraction_full 0.977
_reflns_Friedel_fraction_max 0.970
_reflns_number_gt 3360
_reflns_number_total 3732
_reflns_threshold_expression 'I > 2\s(I)'
_cod_data_source_file d0ob01732a2.cif
_cod_data_source_block d8v20002
_cod_depositor_comments 'Adding full bibliography for 7157698--7157699.cif.'
_cod_database_code 7157699
_shelx_space_group_comment
; 
The symmetry employed for this shelxl refinement is uniquely defined 
by the following loop, which should always be used as a source of 
symmetry information in preference to the above space-group names. 
They are only intended as comments. 
;
_shelx_estimated_absorpt_t_min 0.960
_shelx_estimated_absorpt_t_max 0.974
_shelxl_version_number 2013-4

loop_
_space_group_symop_operation_xyz
'x, y, z'
'-x, -y, z+1/2'
'x+1/2, -y+1/2, z'
'-x+1/2, y+1/2, z+1/2'

loop_
_atom_site_label
_atom_site_type_symbol
_atom_site_fract_x
_atom_site_fract_y
_atom_site_fract_z
_atom_site_U_iso_or_equiv
_atom_site_adp_type
_atom_site_occupancy
_atom_site_site_symmetry_order
_atom_site_calc_flag
_atom_site_refinement_flags_posn
_atom_site_refinement_flags_adp
_atom_site_refinement_flags_occupancy
_atom_site_disorder_assembly
_atom_site_disorder_group
Cl1 Cl 0.77406(3) 0.32091(5) 0.18731(9) 0.0521(2) Uani 1 1 d . . . . .
C1 C 0.71697(10) 0.35940(18) 0.3447(3) 0.0394(5) Uani 1 1 d . . . . .
C2 C 0.65069(11) 0.33520(16) 0.3096(4) 0.0423(5) Uani 1 1 d . . . . .
C3 C 0.63058(13) 0.28217(19) 0.1535(4) 0.0542(7) Uani 1 1 d . . . . .
H3 H 0.6608 0.2654 0.0665 0.065 Uiso 1 1 calc R U . . .
C4 C 0.56722(14) 0.2551(2) 0.1282(4) 0.0667(8) Uani 1 1 d . . . . .
H4 H 0.5549 0.2181 0.0263 0.080 Uiso 1 1 calc R U . . .
C5 C 0.52133(15) 0.2829(3) 0.2549(5) 0.0706(9) Uani 1 1 d . . . . .
H5 H 0.4783 0.2648 0.2362 0.085 Uiso 1 1 calc R U . . .
C6 C 0.53836(13) 0.3357(2) 0.4048(5) 0.0596(7) Uani 1 1 d . . . . .
H6 H 0.5067 0.3541 0.4870 0.072 Uiso 1 1 calc R U . . .
C7 C 0.60391(11) 0.36394(18) 0.4397(4) 0.0454(6) Uani 1 1 d . . . . .
C8 C 0.62272(12) 0.41699(19) 0.5994(4) 0.0468(6) Uani 1 1 d . . . . .
C9 C 0.68731(12) 0.43865(17) 0.6243(3) 0.0431(5) Uani 1 1 d . . . . .
C10 C 0.71799(13) 0.4944(2) 0.7800(4) 0.0559(7) Uani 1 1 d . . . . .
H10A H 0.7237 0.4454 0.8792 0.067 Uiso 1 1 calc R U . . .
H10B H 0.6926 0.5559 0.8184 0.067 Uiso 1 1 calc R U . . .
C11 C 0.78250(12) 0.5298(2) 0.7038(4) 0.0551(6) Uani 1 1 d . . . . .
H11A H 0.8146 0.5353 0.7972 0.066 Uiso 1 1 calc R U . . .
H11B H 0.7785 0.5994 0.6460 0.066 Uiso 1 1 calc R U . . .
C12 C 0.80208(11) 0.44126(18) 0.5667(3) 0.0417(5) Uani 1 1 d . . . . .
C13 C 0.73482(10) 0.40949(17) 0.4987(3) 0.0382(5) Uani 1 1 d . . . . .
C14 C 0.57368(15) 0.4476(3) 0.7370(4) 0.0722(9) Uani 1 1 d . . . . .
H14A H 0.5426 0.4956 0.6855 0.108 Uiso 1 1 calc R U . . .
H14B H 0.5948 0.4829 0.8344 0.108 Uiso 1 1 calc R U . . .
H14C H 0.5523 0.3838 0.7792 0.108 Uiso 1 1 calc R U . . .
C15 C 0.84580(11) 0.48987(18) 0.4230(3) 0.0435(5) Uani 1 1 d . . . . .
C16 C 0.82221(13) 0.57422(19) 0.3192(4) 0.0550(7) Uani 1 1 d . . . . .
H16 H 0.7804 0.5989 0.3373 0.066 Uiso 1 1 calc R U . . .
C17 C 0.85981(16) 0.6216(2) 0.1903(5) 0.0685(8) Uani 1 1 d . . . . .
H17 H 0.8432 0.6781 0.1232 0.082 Uiso 1 1 calc R U . . .
C18 C 0.92153(17) 0.5863(3) 0.1596(4) 0.0742(9) Uani 1 1 d . . . . .
H18 H 0.9468 0.6183 0.0722 0.089 Uiso 1 1 calc R U . . .
C19 C 0.94543(15) 0.5030(2) 0.2602(4) 0.0697(8) Uani 1 1 d . . . . .
H19 H 0.9872 0.4783 0.2404 0.084 Uiso 1 1 calc R U . . .
C20 C 0.90796(12) 0.4553(2) 0.3910(4) 0.0554(7) Uani 1 1 d . . . . .
H20 H 0.9250 0.3991 0.4582 0.066 Uiso 1 1 calc R U . . .
C21 C 0.83372(10) 0.34501(18) 0.6610(3) 0.0454(6) Uani 1 1 d . . . . .
C22 C 0.88079(16) 0.3632(3) 0.7876(5) 0.0784(10) Uani 1 1 d . . . . .
H22 H 0.8921 0.4337 0.8163 0.094 Uiso 1 1 calc R U . . .
C23 C 0.91124(17) 0.2786(4) 0.8723(6) 0.1001(14) Uani 1 1 d . . . . .
H23 H 0.9424 0.2928 0.9579 0.120 Uiso 1 1 calc R U . . .
C24 C 0.89606(16) 0.1736(3) 0.8315(6) 0.0856(12) Uani 1 1 d . . . . .
H24 H 0.9171 0.1168 0.8877 0.103 Uiso 1 1 calc R U . . .
C25 C 0.84968(14) 0.1539(2) 0.7073(5) 0.0729(9) Uani 1 1 d . . . . .
H25 H 0.8388 0.0833 0.6787 0.087 Uiso 1 1 calc R U . . .
C26 C 0.81873(13) 0.2391(2) 0.6236(4) 0.0574(7) Uani 1 1 d . . . . .
H26 H 0.7870 0.2243 0.5398 0.069 Uiso 1 1 calc R U . . .

loop_
_atom_site_aniso_label
_atom_site_aniso_U_11
_atom_site_aniso_U_22
_atom_site_aniso_U_33
_atom_site_aniso_U_23
_atom_site_aniso_U_13
_atom_site_aniso_U_12
Cl1 0.0517(3) 0.0559(4) 0.0487(3) -0.0089(3) 0.0007(3) -0.0022(2)
C1 0.0404(12) 0.0320(11) 0.0457(13) 0.0030(9) -0.0048(10) 0.0010(9)
C2 0.0427(13) 0.0329(11) 0.0514(14) 0.0060(10) -0.0115(11) 0.0005(9)
C3 0.0550(14) 0.0470(13) 0.0606(18) -0.0037(12) -0.0181(13) 0.0019(11)
C4 0.0618(17) 0.0629(16) 0.076(2) -0.0021(15) -0.0285(16) -0.0068(14)
C5 0.0473(16) 0.0688(18) 0.096(2) 0.0095(17) -0.0290(16) -0.0086(14)
C6 0.0391(14) 0.0581(16) 0.082(2) 0.0147(14) -0.0103(14) 0.0012(11)
C7 0.0392(12) 0.0358(11) 0.0611(15) 0.0105(10) -0.0087(11) 0.0035(9)
C8 0.0434(13) 0.0407(12) 0.0563(15) 0.0087(11) 0.0011(11) 0.0051(10)
C9 0.0492(13) 0.0344(10) 0.0457(12) 0.0031(9) -0.0018(10) 0.0032(9)
C10 0.0622(17) 0.0554(15) 0.0501(15) -0.0081(12) -0.0005(13) -0.0014(12)
C11 0.0607(15) 0.0491(13) 0.0555(16) -0.0092(13) -0.0054(13) -0.0095(11)
C12 0.0415(12) 0.0394(12) 0.0440(13) 0.0015(9) -0.0053(10) -0.0047(10)
C13 0.0382(12) 0.0315(10) 0.0448(13) 0.0050(9) -0.0062(10) -0.0002(8)
C14 0.0581(17) 0.084(2) 0.074(2) 0.0000(16) 0.0127(15) 0.0090(15)
C15 0.0461(13) 0.0365(11) 0.0479(13) 0.0014(9) -0.0079(10) -0.0097(9)
C16 0.0559(15) 0.0453(13) 0.0638(16) 0.0098(12) -0.0072(13) -0.0067(12)
C17 0.085(2) 0.0510(14) 0.0691(18) 0.0191(15) -0.0044(19) -0.0122(14)
C18 0.085(2) 0.0686(18) 0.069(2) 0.0097(16) 0.0185(18) -0.0257(16)
C19 0.0610(17) 0.0654(17) 0.083(2) 0.0057(16) 0.0185(16) -0.0081(14)
C20 0.0480(14) 0.0518(14) 0.0665(17) 0.0087(12) 0.0014(13) -0.0039(11)
C21 0.0363(11) 0.0507(12) 0.0491(14) 0.0117(11) -0.0032(11) -0.0061(9)
C22 0.075(2) 0.080(2) 0.080(2) 0.0183(18) -0.0365(18) -0.0152(17)
C23 0.074(2) 0.122(3) 0.104(3) 0.048(3) -0.047(2) -0.009(2)
C24 0.0558(18) 0.102(3) 0.099(3) 0.060(2) -0.0051(18) 0.0107(17)
C25 0.0638(18) 0.0581(16) 0.097(2) 0.0271(18) -0.0040(18) 0.0070(13)
C26 0.0521(14) 0.0520(14) 0.0680(17) 0.0111(13) -0.0103(13) 0.0039(11)

loop_
_atom_type_symbol
_atom_type_description
_atom_type_scat_dispersion_real
_atom_type_scat_dispersion_imag
_atom_type_scat_source
C C 0.0033 0.0016 'International Tables Vol C Tables 4.2.6.8 and 6.1.1.4'
H H 0.0000 0.0000 'International Tables Vol C Tables 4.2.6.8 and 6.1.1.4'
Cl Cl 0.1484 0.1585 'International Tables Vol C Tables 4.2.6.8 and 6.1.1.4'

loop_
_geom_angle_atom_site_label_1
_geom_angle_atom_site_label_2
_geom_angle_atom_site_label_3
_geom_angle
_geom_angle_site_symmetry_1
_geom_angle_site_symmetry_3
_geom_angle_publ_flag
C13 C1 C2 120.8(2) . . ?
C13 C1 Cl1 121.16(17) . . ?
C2 C1 Cl1 118.04(18) . . ?
C3 C2 C7 119.2(2) . . ?
C3 C2 C1 122.4(2) . . ?
C7 C2 C1 118.4(2) . . ?
C4 C3 C2 120.9(3) . . ?
C4 C3 H3 119.5 . . ?
C2 C3 H3 119.5 . . ?
C3 C4 C5 120.0(3) . . ?
C3 C4 H4 120.0 . . ?
C5 C4 H4 120.0 . . ?
C6 C5 C4 120.9(3) . . ?
C6 C5 H5 119.5 . . ?
C4 C5 H5 119.5 . . ?
C5 C6 C7 121.4(3) . . ?
C5 C6 H6 119.3 . . ?
C7 C6 H6 119.3 . . ?
C8 C7 C2 120.6(2) . . ?
C8 C7 C6 121.9(3) . . ?
C2 C7 C6 117.5(2) . . ?
C9 C8 C7 118.1(2) . . ?
C9 C8 C14 121.0(2) . . ?
C7 C8 C14 120.9(2) . . ?
C8 C9 C13 122.5(2) . . ?
C8 C9 C10 127.4(2) . . ?
C13 C9 C10 110.2(2) . . ?
C9 C10 C11 102.2(2) . . ?
C9 C10 H10A 111.3 . . ?
C11 C10 H10A 111.3 . . ?
C9 C10 H10B 111.3 . . ?
C11 C10 H10B 111.3 . . ?
H10A C10 H10B 109.2 . . ?
C10 C11 C12 106.04(19) . . ?
C10 C11 H11A 110.5 . . ?
C12 C11 H11A 110.5 . . ?
C10 C11 H11B 110.5 . . ?
C12 C11 H11B 110.5 . . ?
H11A C11 H11B 108.7 . . ?
C21 C12 C13 110.05(17) . . ?
C21 C12 C15 112.23(19) . . ?
C13 C12 C15 113.70(18) . . ?
C21 C12 C11 110.6(2) . . ?
C13 C12 C11 99.45(19) . . ?
C15 C12 C11 110.13(18) . . ?
C1 C13 C9 119.7(2) . . ?
C1 C13 C12 130.2(2) . . ?
C9 C13 C12 110.1(2) . . ?
C8 C14 H14A 109.5 . . ?
C8 C14 H14B 109.5 . . ?
H14A C14 H14B 109.5 . . ?
C8 C14 H14C 109.5 . . ?
H14A C14 H14C 109.5 . . ?
H14B C14 H14C 109.5 . . ?
C20 C15 C16 117.6(2) . . ?
C20 C15 C12 123.6(2) . . ?
C16 C15 C12 118.8(2) . . ?
C17 C16 C15 121.1(3) . . ?
C17 C16 H16 119.5 . . ?
C15 C16 H16 119.5 . . ?
C18 C17 C16 120.7(3) . . ?
C18 C17 H17 119.6 . . ?
C16 C17 H17 119.6 . . ?
C17 C18 C19 118.9(3) . . ?
C17 C18 H18 120.5 . . ?
C19 C18 H18 120.5 . . ?
C18 C19 C20 120.6(3) . . ?
C18 C19 H19 119.7 . . ?
C20 C19 H19 119.7 . . ?
C15 C20 C19 121.0(3) . . ?
C15 C20 H20 119.5 . . ?
C19 C20 H20 119.5 . . ?
C26 C21 C22 117.1(3) . . ?
C26 C21 C12 123.3(2) . . ?
C22 C21 C12 119.6(2) . . ?
C23 C22 C21 121.1(3) . . ?
C23 C22 H22 119.4 . . ?
C21 C22 H22 119.4 . . ?
C24 C23 C22 120.8(3) . . ?
C24 C23 H23 119.6 . . ?
C22 C23 H23 119.6 . . ?
C25 C24 C23 119.0(3) . . ?
C25 C24 H24 120.5 . . ?
C23 C24 H24 120.5 . . ?
C24 C25 C26 120.1(3) . . ?
C24 C25 H25 119.9 . . ?
C26 C25 H25 119.9 . . ?
C21 C26 C25 121.8(3) . . ?
C21 C26 H26 119.1 . . ?
C25 C26 H26 119.1 . . ?

loop_
_geom_bond_atom_site_label_1
_geom_bond_atom_site_label_2
_geom_bond_distance
_geom_bond_site_symmetry_2
_geom_bond_publ_flag
Cl1 C1 1.742(2) . ?
C1 C13 1.367(3) . ?
C1 C2 1.432(3) . ?
C2 C3 1.410(4) . ?
C2 C7 1.424(4) . ?
C3 C4 1.370(4) . ?
C3 H3 0.9300 . ?
C4 C5 1.391(5) . ?
C4 H4 0.9300 . ?
C5 C6 1.352(5) . ?
C5 H5 0.9300 . ?
C6 C7 1.428(4) . ?
C6 H6 0.9300 . ?
C7 C8 1.425(4) . ?
C8 C9 1.379(3) . ?
C8 C14 1.501(4) . ?
C9 C13 1.413(3) . ?
C9 C10 1.502(4) . ?
C10 C11 1.521(4) . ?
C10 H10A 0.9700 . ?
C10 H10B 0.9700 . ?
C11 C12 1.560(3) . ?
C11 H11A 0.9700 . ?
C11 H11B 0.9700 . ?
C12 C21 1.536(3) . ?
C12 C13 1.538(3) . ?
C12 C15 1.535(3) . ?
C14 H14A 0.9600 . ?
C14 H14B 0.9600 . ?
C14 H14C 0.9600 . ?
C15 C20 1.380(3) . ?
C15 C16 1.394(3) . ?
C16 C17 1.376(4) . ?
C16 H16 0.9300 . ?
C17 C18 1.373(4) . ?
C17 H17 0.9300 . ?
C18 C19 1.373(5) . ?
C18 H18 0.9300 . ?
C19 C20 1.387(4) . ?
C19 H19 0.9300 . ?
C20 H20 0.9300 . ?
C21 C26 1.378(3) . ?
C21 C22 1.383(4) . ?
C22 C23 1.381(5) . ?
C22 H22 0.9300 . ?
C23 C24 1.374(6) . ?
C23 H23 0.9300 . ?
C24 C25 1.363(5) . ?
C24 H24 0.9300 . ?
C25 C26 1.387(4) . ?
C25 H25 0.9300 . ?
C26 H26 0.9300 . ?

loop_
_geom_torsion_atom_site_label_1
_geom_torsion_atom_site_label_2
_geom_torsion_atom_site_label_3
_geom_torsion_atom_site_label_4
_geom_torsion
_geom_torsion_site_symmetry_1
_geom_torsion_site_symmetry_2
_geom_torsion_site_symmetry_3
_geom_torsion_site_symmetry_4
_geom_torsion_publ_flag
C13 C1 C2 C3 -179.0(2) . . . . ?
Cl1 C1 C2 C3 -0.2(3) . . . . ?
C13 C1 C2 C7 -0.4(3) . . . . ?
Cl1 C1 C2 C7 178.42(16) . . . . ?
C7 C2 C3 C4 -2.1(4) . . . . ?
C1 C2 C3 C4 176.5(2) . . . . ?
C2 C3 C4 C5 2.0(4) . . . . ?
C3 C4 C5 C6 -0.7(5) . . . . ?
C4 C5 C6 C7 -0.7(4) . . . . ?
C3 C2 C7 C8 179.6(2) . . . . ?
C1 C2 C7 C8 1.0(3) . . . . ?
C3 C2 C7 C6 0.8(3) . . . . ?
C1 C2 C7 C6 -177.9(2) . . . . ?
C5 C6 C7 C8 -178.2(2) . . . . ?
C5 C6 C7 C2 0.6(4) . . . . ?
C2 C7 C8 C9 -0.5(3) . . . . ?
C6 C7 C8 C9 178.3(2) . . . . ?
C2 C7 C8 C14 180.0(2) . . . . ?
C6 C7 C8 C14 -1.3(4) . . . . ?
C7 C8 C9 C13 -0.5(3) . . . . ?
C14 C8 C9 C13 179.0(2) . . . . ?
C7 C8 C9 C10 179.3(2) . . . . ?
C14 C8 C9 C10 -1.2(4) . . . . ?
C8 C9 C10 C11 -160.4(2) . . . . ?
C13 C9 C10 C11 19.4(3) . . . . ?
C9 C10 C11 C12 -33.0(3) . . . . ?
C10 C11 C12 C21 -82.4(2) . . . . ?
C10 C11 C12 C13 33.3(2) . . . . ?
C10 C11 C12 C15 153.0(2) . . . . ?
C2 C1 C13 C9 -0.6(3) . . . . ?
Cl1 C1 C13 C9 -179.36(17) . . . . ?
C2 C1 C13 C12 178.6(2) . . . . ?
Cl1 C1 C13 C12 -0.2(3) . . . . ?
C8 C9 C13 C1 1.1(3) . . . . ?
C10 C9 C13 C1 -178.8(2) . . . . ?
C8 C9 C13 C12 -178.3(2) . . . . ?
C10 C9 C13 C12 1.9(3) . . . . ?
C21 C12 C13 C1 -84.7(3) . . . . ?
C15 C12 C13 C1 42.1(3) . . . . ?
C11 C12 C13 C1 159.1(2) . . . . ?
C21 C12 C13 C9 94.5(2) . . . . ?
C15 C12 C13 C9 -138.62(19) . . . . ?
C11 C12 C13 C9 -21.6(2) . . . . ?
C21 C12 C15 C20 -4.0(3) . . . . ?
C13 C12 C15 C20 -129.8(2) . . . . ?
C11 C12 C15 C20 119.6(3) . . . . ?
C21 C12 C15 C16 176.5(2) . . . . ?
C13 C12 C15 C16 50.8(3) . . . . ?
C11 C12 C15 C16 -59.8(3) . . . . ?
C20 C15 C16 C17 -0.4(4) . . . . ?
C12 C15 C16 C17 179.1(2) . . . . ?
C15 C16 C17 C18 0.5(5) . . . . ?
C16 C17 C18 C19 -0.2(5) . . . . ?
C17 C18 C19 C20 -0.1(5) . . . . ?
C16 C15 C20 C19 0.0(4) . . . . ?
C12 C15 C20 C19 -179.4(2) . . . . ?
C18 C19 C20 C15 0.2(5) . . . . ?
C13 C12 C21 C26 26.1(3) . . . . ?
C15 C12 C21 C26 -101.6(3) . . . . ?
C11 C12 C21 C26 135.0(3) . . . . ?
C13 C12 C21 C22 -155.4(3) . . . . ?
C15 C12 C21 C22 76.9(3) . . . . ?
C11 C12 C21 C22 -46.5(3) . . . . ?
C26 C21 C22 C23 0.0(5) . . . . ?
C12 C21 C22 C23 -178.6(3) . . . . ?
C21 C22 C23 C24 0.7(6) . . . . ?
C22 C23 C24 C25 -0.9(6) . . . . ?
C23 C24 C25 C26 0.3(6) . . . . ?
C22 C21 C26 C25 -0.6(4) . . . . ?
C12 C21 C26 C25 177.9(3) . . . . ?
C24 C25 C26 C21 0.5(5) . . . . ?
